data_7017942
loop_
_publ_author_name
'Azhakar, Ramachandran'
'Ghadwal, Rajendra S.'
'Roesky, Herbert W.'
'Hey, Jakob'
'Stalke, Dietmar'

_publ_section_title
;
 Double N-H bond activation of N,N'-bis-substituted hydrazines with stable
 N-heterocyclic silylene.
;
_journal_issue 5
_journal_name_full 'Dalton transactions (Cambridge, England : 2003)'
_journal_page_first 1529
_journal_page_last 1533
_journal_paper_doi 10.1039/c1dt11708d
_journal_volume 41
_journal_year 2012
_chemical_formula_moiety 'C35 H52 N4 O4 Si'
_chemical_formula_sum 'C35 H52 N4 O4 Si'
_chemical_formula_weight 620.90
_chemical_name_systematic
;
?
;
_space_group_IT_number 14
_symmetry_cell_setting monoclinic
_symmetry_space_group_name_Hall '-P 2ybc'
_symmetry_space_group_name_H-M 'P 1 21/c 1'
_atom_sites_solution_hydrogens geom
_atom_sites_solution_primary direct
_atom_sites_solution_secondary difmap
_audit_creation_method SHELXL-97
_cell_angle_alpha 90.00
_cell_angle_beta 94.780(5)
_cell_angle_gamma 90.00
_cell_formula_units_Z 4
_cell_length_a 13.2681(14)
_cell_length_b 12.0341(12)
_cell_length_c 21.837(2)
_cell_measurement_reflns_used 8587
_cell_measurement_temperature 100(2)
_cell_measurement_theta_max 17.382
_cell_measurement_theta_min 2.2665
_cell_volume 3474.6(6)
_computing_cell_refinement 'SAINT V7.68A'
_computing_data_collection 'APEX2 v2008.11'
_computing_data_reduction 'SAINT V7.46A'
_computing_molecular_graphics 'XSHELL v4.01'
_computing_publication_material 'XSHELL v4.01'
_computing_structure_refinement 'SHELXL-97 (Sheldrick, 2008)'
_computing_structure_solution 'SHELXS-97 (Sheldrick, 2008)'
_diffrn_ambient_temperature 100(2)
_diffrn_measured_fraction_theta_full 0.997
_diffrn_measured_fraction_theta_max 0.997
_diffrn_measurement_device_type 'Bruker APEX II Quazar'
_diffrn_measurement_method 'omega and phi scans'
_diffrn_radiation_monochromator 'INCOATEC mirror optics'
_diffrn_radiation_source 'INCOATEC Ag I\mS microfocus source'
_diffrn_radiation_type AgK\a
_diffrn_radiation_wavelength 0.56086
_diffrn_reflns_av_R_equivalents 0.0576
_diffrn_reflns_av_sigmaI/netI 0.0306
_diffrn_reflns_limit_h_max 16
_diffrn_reflns_limit_h_min -16
_diffrn_reflns_limit_k_max 15
_diffrn_reflns_limit_k_min -15
_diffrn_reflns_limit_l_max 27
_diffrn_reflns_limit_l_min -27
_diffrn_reflns_number 97129
_diffrn_reflns_theta_full 21.07
_diffrn_reflns_theta_max 21.06
_diffrn_reflns_theta_min 1.22
_exptl_absorpt_coefficient_mu 0.065
_exptl_absorpt_correction_T_max 1.0000
_exptl_absorpt_correction_T_min 0.9371
_exptl_absorpt_correction_type multi-scan
_exptl_absorpt_process_details 'SADABS 2008/2'
_exptl_crystal_colour 'pale yellow'
_exptl_crystal_density_diffrn 1.187
_exptl_crystal_density_method 'not measured'
_exptl_crystal_description block
_exptl_crystal_F_000 1344
_exptl_crystal_size_max 0.18
_exptl_crystal_size_mid 0.14
_exptl_crystal_size_min 0.11
_refine_diff_density_max 0.337
_refine_diff_density_min -0.334
_refine_diff_density_rms 0.048
_refine_ls_extinction_method none
_refine_ls_goodness_of_fit_ref 1.099
_refine_ls_hydrogen_treatment mixed
_refine_ls_matrix_type full
_refine_ls_number_parameters 440
_refine_ls_number_reflns 7620
_refine_ls_number_restraints 4
_refine_ls_restrained_S_all 1.100
_refine_ls_R_factor_all 0.0600
_refine_ls_R_factor_gt 0.0456
_refine_ls_shift/su_max 0.001
_refine_ls_shift/su_mean 0.000
_refine_ls_structure_factor_coef Fsqd
_refine_ls_weighting_details 'calc w=1/[\s^2^(Fo^2^)+(0.0485P)^2^+1.9805P] where P=(Fo^2^+2Fc^2^)/3'
_refine_ls_weighting_scheme calc
_refine_ls_wR_factor_gt 0.1119
_refine_ls_wR_factor_ref 0.1181
_reflns_number_gt 6297
_reflns_number_total 7620
_reflns_threshold_expression >2sigma(I)
_cod_data_source_file c1dt11708d.txt
_cod_data_source_block p21c
_cod_original_sg_symbol_H-M 'P 21/c'
_cod_database_code 7017942

loop_
_symmetry_equiv_pos_as_xyz
'x, y, z'
'-x, y+1/2, -z+1/2'
'-x, -y, -z'
'x, -y-1/2, z-1/2'

loop_
_atom_site_label
_atom_site_type_symbol
_atom_site_fract_x
_atom_site_fract_y
_atom_site_fract_z
_atom_site_U_iso_or_equiv
_atom_site_adp_type
_atom_site_occupancy
_atom_site_symmetry_multiplicity
_atom_site_calc_flag
_atom_site_refinement_flags
_atom_site_disorder_assembly
_atom_site_disorder_group
C1 C 0.38862(12) -0.01566(14) 0.31918(8) 0.0181(3) Uani 1 1 d . . .
N1 N 0.32331(11) -0.00897(12) 0.27325(7) 0.0202(3) Uani 1 1 d . . .
O1 O 0.39167(8) 0.05641(9) 0.36608(5) 0.0183(2) Uani 1 1 d . . .
Si1 Si 0.29789(3) 0.15542(4) 0.35888(2) 0.01453(11) Uani 1 1 d . . .
H1S H 0.2849(14) 0.2560(16) 0.3299(8) 0.022 Uiso 1 1 d . . .
C2 C 0.46570(16) -0.17121(17) 0.27670(9) 0.0331(5) Uani 1 1 d . . .
H2A H 0.4620 -0.1314 0.2369 0.040 Uiso 1 1 calc R . .
H2B H 0.4078 -0.2232 0.2763 0.040 Uiso 1 1 calc R . .
N2 N 0.25985(10) 0.08213(11) 0.28666(6) 0.0174(3) Uani 1 1 d . A .
O2 O 0.46194(9) -0.09251(10) 0.32683(6) 0.0231(3) Uani 1 1 d . . .
C3 C 0.56276(16) -0.23373(17) 0.28605(9) 0.0331(5) Uani 1 1 d . . .
H3A H 0.6196 -0.1823 0.2836 0.050 Uiso 1 1 calc R . .
H3B H 0.5650 -0.2907 0.2542 0.050 Uiso 1 1 calc R . .
H3C H 0.5675 -0.2692 0.3266 0.050 Uiso 1 1 calc R . .
N3 N 0.19738(10) 0.11477(11) 0.40526(6) 0.0149(3) Uani 1 1 d . . .
O3 O 0.14199(9) 0.20457(11) 0.24790(6) 0.0264(3) Uani 1 1 d . A .
C4 C 0.19700(13) 0.12508(15) 0.24072(8) 0.0221(4) Uani 1 1 d D . .
N4 N 0.37583(10) 0.23036(11) 0.42493(6) 0.0145(3) Uani 1 1 d . . .
O4 O 0.1966(5) 0.0607(4) 0.1880(2) 0.0193(9) Uani 0.644(5) 1 d PD A 1
C5 C 0.1290(3) 0.1032(3) 0.1377(2) 0.0198(9) Uani 0.644(5) 1 d PD A 1
H5A H 0.0658 0.1298 0.1540 0.024 Uiso 0.644(5) 1 calc PR A 1
H5B H 0.1112 0.0426 0.1081 0.024 Uiso 0.644(5) 1 calc PR A 1
C6 C 0.1773(2) 0.1974(3) 0.10512(15) 0.0291(9) Uani 0.644(5) 1 d PD A 1
H6A H 0.1298 0.2250 0.0718 0.044 Uiso 0.644(5) 1 calc PR A 1
H6B H 0.2389 0.1707 0.0880 0.044 Uiso 0.644(5) 1 calc PR A 1
H6C H 0.1946 0.2576 0.1343 0.044 Uiso 0.644(5) 1 calc PR A 1
O4' O 0.2082(9) 0.0941(7) 0.1832(4) 0.0254(19) Uani 0.356(5) 1 d PD A 2
C5' C 0.1428(7) 0.1478(7) 0.1356(4) 0.0273(19) Uani 0.356(5) 1 d PD A 2
H5'1 H 0.1551 0.2289 0.1359 0.033 Uiso 0.356(5) 1 calc PR A 2
H5'2 H 0.0709 0.1345 0.1424 0.033 Uiso 0.356(5) 1 calc PR A 2
C6' C 0.1670(5) 0.0990(5) 0.0765(2) 0.0349(17) Uani 0.356(5) 1 d PD A 2
H6'1 H 0.1236 0.1324 0.0430 0.052 Uiso 0.356(5) 1 calc PR A 2
H6'2 H 0.1555 0.0186 0.0772 0.052 Uiso 0.356(5) 1 calc PR A 2
H6'3 H 0.2380 0.1137 0.0702 0.052 Uiso 0.356(5) 1 calc PR A 2
C7 C 0.12320(13) 0.05837(16) 0.50083(8) 0.0232(4) Uani 1 1 d . . .
H7S1 H 0.0712 0.1156 0.5034 0.035 Uiso 1 1 calc R . .
H7S2 H 0.1485 0.0354 0.5423 0.035 Uiso 1 1 calc R . .
H7S3 H 0.0940 -0.0060 0.4782 0.035 Uiso 1 1 calc R . .
C8 C 0.20937(12) 0.10472(14) 0.46766(7) 0.0179(3) Uani 1 1 d . . .
C9 C 0.29400(13) 0.13944(14) 0.50314(8) 0.0205(4) Uani 1 1 d . . .
H9 H 0.3008 0.1154 0.5447 0.025 Uiso 1 1 calc R . .
C10 C 0.37146(12) 0.20744(14) 0.48351(8) 0.0182(3) Uani 1 1 d . . .
C11 C 0.44440(14) 0.25673(17) 0.53262(8) 0.0275(4) Uani 1 1 d . . .
H11A H 0.4880 0.3108 0.5141 0.041 Uiso 1 1 calc R . .
H11B H 0.4861 0.1975 0.5524 0.041 Uiso 1 1 calc R . .
H11C H 0.4066 0.2940 0.5634 0.041 Uiso 1 1 calc R . .
C12 C 0.09636(12) 0.09078(13) 0.37570(7) 0.0160(3) Uani 1 1 d . . .
C13 C 0.07318(12) -0.01589(14) 0.35206(7) 0.0174(3) Uani 1 1 d . . .
C14 C -0.02459(13) -0.03436(15) 0.32479(8) 0.0219(4) Uani 1 1 d . . .
H14 H -0.0422 -0.1058 0.3087 0.026 Uiso 1 1 calc R . .
C15 C -0.09628(13) 0.04978(16) 0.32087(8) 0.0250(4) Uani 1 1 d . . .
H15 H -0.1620 0.0361 0.3016 0.030 Uiso 1 1 calc R . .
C16 C -0.07224(13) 0.15327(15) 0.34495(8) 0.0224(4) Uani 1 1 d . . .
H16 H -0.1220 0.2102 0.3423 0.027 Uiso 1 1 calc R . .
C17 C 0.02387(12) 0.17589(14) 0.37316(8) 0.0182(3) Uani 1 1 d . . .
C18 C 0.14677(13) -0.11366(14) 0.35649(8) 0.0197(4) Uani 1 1 d . . .
H18 H 0.2162 -0.0842 0.3681 0.024 Uiso 1 1 calc R . .
C19 C 0.14854(14) -0.17551(15) 0.29510(9) 0.0258(4) Uani 1 1 d . . .
H19A H 0.0835 -0.2129 0.2854 0.039 Uiso 1 1 calc R . .
H19B H 0.2030 -0.2308 0.2982 0.039 Uiso 1 1 calc R . .
H19C H 0.1602 -0.1223 0.2625 0.039 Uiso 1 1 calc R . .
C20 C 0.11993(15) -0.19659(15) 0.40619(9) 0.0283(4) Uani 1 1 d . . .
H20A H 0.1237 -0.1592 0.4462 0.042 Uiso 1 1 calc R . .
H20B H 0.1678 -0.2588 0.4078 0.042 Uiso 1 1 calc R . .
H20C H 0.0512 -0.2246 0.3963 0.042 Uiso 1 1 calc R . .
C21 C 0.04562(13) 0.29177(14) 0.39910(8) 0.0218(4) Uani 1 1 d . . .
H21 H 0.1155 0.2916 0.4201 0.026 Uiso 1 1 calc R . .
C22 C 0.04219(15) 0.37828(16) 0.34796(9) 0.0305(4) Uani 1 1 d . . .
H22A H 0.0898 0.3574 0.3179 0.046 Uiso 1 1 calc R . .
H22B H 0.0610 0.4511 0.3655 0.046 Uiso 1 1 calc R . .
H22C H -0.0264 0.3820 0.3276 0.046 Uiso 1 1 calc R . .
C23 C -0.02798(17) 0.32366(17) 0.44661(10) 0.0351(5) Uani 1 1 d . . .
H23A H -0.0966 0.3292 0.4264 0.053 Uiso 1 1 calc R . .
H23B H -0.0080 0.3955 0.4650 0.053 Uiso 1 1 calc R . .
H23C H -0.0264 0.2667 0.4788 0.053 Uiso 1 1 calc R . .
C24 C 0.44977(12) 0.31071(13) 0.40653(7) 0.0159(3) Uani 1 1 d . . .
C25 C 0.55145(12) 0.27971(14) 0.40275(8) 0.0193(3) Uani 1 1 d . . .
C26 C 0.61858(13) 0.36035(15) 0.38429(8) 0.0237(4) Uani 1 1 d . . .
H26 H 0.6874 0.3407 0.3814 0.028 Uiso 1 1 calc R . .
C27 C 0.58785(14) 0.46740(15) 0.37019(8) 0.0246(4) Uani 1 1 d . . .
H27 H 0.6348 0.5207 0.3576 0.030 Uiso 1 1 calc R . .
C28 C 0.48772(14) 0.49623(14) 0.37456(8) 0.0231(4) Uani 1 1 d . . .
H28 H 0.4667 0.5702 0.3652 0.028 Uiso 1 1 calc R . .
C29 C 0.41666(13) 0.41935(14) 0.39234(8) 0.0187(3) Uani 1 1 d . . .
C30 C 0.59285(13) 0.16425(15) 0.41818(9) 0.0263(4) Uani 1 1 d . . .
H30 H 0.5370 0.1177 0.4325 0.032 Uiso 1 1 calc R . .
C31 C 0.63050(15) 0.10978(17) 0.36067(11) 0.0371(5) Uani 1 1 d . . .
H31A H 0.5757 0.1088 0.3277 0.056 Uiso 1 1 calc R . .
H31B H 0.6521 0.0334 0.3703 0.056 Uiso 1 1 calc R . .
H31C H 0.6877 0.1523 0.3473 0.056 Uiso 1 1 calc R . .
C32 C 0.67911(15) 0.16914(18) 0.46981(11) 0.0393(5) Uani 1 1 d . . .
H32A H 0.7374 0.2076 0.4549 0.059 Uiso 1 1 calc R . .
H32B H 0.6988 0.0935 0.4823 0.059 Uiso 1 1 calc R . .
H32C H 0.6561 0.2094 0.5051 0.059 Uiso 1 1 calc R . .
C33 C 0.30848(13) 0.45779(14) 0.39769(9) 0.0243(4) Uani 1 1 d . . .
H33 H 0.2646 0.3902 0.3978 0.029 Uiso 1 1 calc R . .
C34 C 0.26997(17) 0.5296(2) 0.34295(13) 0.0530(7) Uani 1 1 d . . .
H34A H 0.3092 0.5986 0.3431 0.080 Uiso 1 1 calc R . .
H34B H 0.1984 0.5473 0.3459 0.080 Uiso 1 1 calc R . .
H34C H 0.2775 0.4890 0.3047 0.080 Uiso 1 1 calc R . .
C35 C 0.29995(19) 0.5188(3) 0.45795(13) 0.0624(8) Uani 1 1 d . . .
H35A H 0.3245 0.4709 0.4923 0.094 Uiso 1 1 calc R . .
H35B H 0.2291 0.5383 0.4619 0.094 Uiso 1 1 calc R . .
H35C H 0.3408 0.5868 0.4585 0.094 Uiso 1 1 calc R . .

loop_
_atom_site_aniso_label
_atom_site_aniso_U_11
_atom_site_aniso_U_22
_atom_site_aniso_U_33
_atom_site_aniso_U_23
_atom_site_aniso_U_13
_atom_site_aniso_U_12
C1 0.0161(8) 0.0192(8) 0.0195(8) -0.0002(6) 0.0034(6) 0.0001(6)
N1 0.0182(7) 0.0227(7) 0.0197(7) -0.0018(6) 0.0023(6) 0.0041(6)
O1 0.0168(6) 0.0189(6) 0.0187(6) -0.0021(5) -0.0010(5) 0.0022(5)
Si1 0.0127(2) 0.0160(2) 0.0149(2) 0.00079(17) 0.00133(16) -0.00018(17)
C2 0.0394(12) 0.0327(11) 0.0265(10) -0.0101(8) -0.0011(8) 0.0141(9)
N2 0.0159(7) 0.0207(7) 0.0155(7) -0.0003(5) 0.0011(5) 0.0025(5)
O2 0.0227(6) 0.0219(6) 0.0240(7) -0.0039(5) -0.0019(5) 0.0080(5)
C3 0.0386(12) 0.0329(10) 0.0293(11) -0.0005(8) 0.0111(9) 0.0140(9)
N3 0.0121(6) 0.0175(7) 0.0149(7) 0.0004(5) 0.0003(5) -0.0023(5)
O3 0.0215(7) 0.0321(7) 0.0254(7) 0.0039(5) 0.0015(5) 0.0089(5)
C4 0.0160(8) 0.0328(10) 0.0177(9) 0.0018(7) 0.0025(7) 0.0020(7)
N4 0.0124(6) 0.0142(6) 0.0171(7) 0.0009(5) 0.0015(5) -0.0003(5)
O4 0.0220(15) 0.024(2) 0.0114(13) 0.0031(13) -0.0015(10) 0.0036(16)
C5 0.0212(18) 0.022(2) 0.0159(16) 0.0072(17) -0.0030(12) -0.0007(17)
C6 0.0267(16) 0.0340(17) 0.0265(17) 0.0123(14) 0.0017(13) -0.0006(13)
O4' 0.024(4) 0.034(5) 0.018(3) 0.007(3) 0.003(2) 0.015(4)
C5' 0.028(4) 0.031(5) 0.021(3) 0.010(4) -0.006(3) 0.004(4)
C6' 0.036(3) 0.043(4) 0.024(3) 0.001(2) -0.005(2) 0.003(3)
C7 0.0214(9) 0.0295(9) 0.0193(9) 0.0025(7) 0.0046(7) -0.0071(7)
C8 0.0180(8) 0.0184(8) 0.0175(8) 0.0027(6) 0.0025(6) -0.0007(6)
C9 0.0214(9) 0.0253(9) 0.0144(8) 0.0046(7) -0.0003(6) -0.0047(7)
C10 0.0165(8) 0.0194(8) 0.0182(8) 0.0001(6) -0.0008(6) -0.0003(6)
C11 0.0248(10) 0.0386(11) 0.0187(9) -0.0005(8) -0.0015(7) -0.0114(8)
C12 0.0116(8) 0.0211(8) 0.0153(8) 0.0020(6) 0.0007(6) -0.0024(6)
C13 0.0158(8) 0.0207(8) 0.0157(8) 0.0007(6) 0.0020(6) -0.0017(6)
C14 0.0181(9) 0.0242(9) 0.0230(9) -0.0038(7) -0.0005(7) -0.0046(7)
C15 0.0122(8) 0.0342(10) 0.0278(10) -0.0038(8) -0.0023(7) -0.0020(7)
C16 0.0137(8) 0.0273(9) 0.0258(9) 0.0006(7) 0.0006(7) 0.0034(7)
C17 0.0143(8) 0.0212(8) 0.0194(8) 0.0006(6) 0.0037(6) -0.0012(6)
C18 0.0183(8) 0.0175(8) 0.0229(9) -0.0009(7) -0.0016(7) -0.0014(6)
C19 0.0263(10) 0.0223(9) 0.0287(10) -0.0036(7) 0.0018(8) 0.0010(7)
C20 0.0299(10) 0.0234(9) 0.0310(10) 0.0035(8) -0.0009(8) -0.0020(8)
C21 0.0171(8) 0.0207(8) 0.0274(9) -0.0014(7) 0.0000(7) 0.0023(7)
C22 0.0350(11) 0.0233(9) 0.0332(11) 0.0013(8) 0.0031(8) 0.0012(8)
C23 0.0434(12) 0.0274(10) 0.0363(12) -0.0076(9) 0.0129(9) 0.0006(9)
C24 0.0153(8) 0.0178(8) 0.0144(8) -0.0010(6) 0.0008(6) -0.0040(6)
C25 0.0167(8) 0.0210(8) 0.0200(8) -0.0025(7) 0.0003(6) -0.0019(6)
C26 0.0153(8) 0.0320(10) 0.0243(9) -0.0055(7) 0.0046(7) -0.0056(7)
C27 0.0265(10) 0.0274(9) 0.0203(9) -0.0003(7) 0.0043(7) -0.0118(7)
C28 0.0269(9) 0.0187(8) 0.0231(9) 0.0009(7) -0.0004(7) -0.0052(7)
C29 0.0202(9) 0.0176(8) 0.0182(8) -0.0019(6) 0.0003(7) -0.0022(6)
C30 0.0141(8) 0.0228(9) 0.0412(11) -0.0013(8) -0.0016(7) 0.0006(7)
C31 0.0227(10) 0.0297(11) 0.0603(15) -0.0119(10) 0.0114(9) 0.0011(8)
C32 0.0228(10) 0.0307(11) 0.0614(15) 0.0031(10) -0.0136(10) 0.0011(8)
C33 0.0204(9) 0.0157(8) 0.0364(11) -0.0008(7) 0.0006(7) 0.0002(7)
C34 0.0299(12) 0.0479(14) 0.0804(19) 0.0342(13) -0.0008(12) 0.0058(10)
C35 0.0333(13) 0.085(2) 0.0696(18) -0.0419(16) 0.0059(12) 0.0142(13)

loop_
_atom_type_symbol
_atom_type_description
_atom_type_scat_dispersion_real
_atom_type_scat_dispersion_imag
_atom_type_scat_source
C C 0.0015 0.0009 'International Tables Vol C Tables 4.2.6.8 and 6.1.1.4'
H H 0.0000 0.0000 'International Tables Vol C Tables 4.2.6.8 and 6.1.1.4'
N N 0.0030 0.0019 'International Tables Vol C Tables 4.2.6.8 and 6.1.1.4'
O O 0.0056 0.0036 'International Tables Vol C Tables 4.2.6.8 and 6.1.1.4'
Si Si 0.0522 0.0431 'International Tables Vol C Tables 4.2.6.8 and 6.1.1.4'

loop_
_geom_angle_atom_site_label_1
_geom_angle_atom_site_label_2
_geom_angle_atom_site_label_3
_geom_angle
N1 C1 O1 122.46(15)
N1 C1 O2 125.49(15)
O1 C1 O2 112.05(14)
C1 N1 N2 105.16(13)
C1 O1 Si1 113.76(10)
O1 Si1 N3 108.85(6)
O1 Si1 N2 83.74(6)
N3 Si1 N2 100.83(6)
O1 Si1 N4 85.23(6)
N3 Si1 N4 94.72(6)
N2 Si1 N4 163.19(6)
O1 Si1 H1S 135.7(8)
N3 Si1 H1S 115.4(8)
N2 Si1 H1S 90.7(8)
N4 Si1 H1S 88.4(8)
O2 C2 C3 108.04(16)
O2 C2 H2A 110.1
C3 C2 H2A 110.1
O2 C2 H2B 110.1
C3 C2 H2B 110.1
H2A C2 H2B 108.4
C4 N2 N1 118.62(14)
C4 N2 Si1 124.10(12)
N1 N2 Si1 114.81(10)
C1 O2 C2 115.19(13)
C2 C3 H3A 109.5
C2 C3 H3B 109.5
H3A C3 H3B 109.5
C2 C3 H3C 109.5
H3A C3 H3C 109.5
H3B C3 H3C 109.5
C8 N3 C12 116.63(13)
C8 N3 Si1 123.61(11)
C12 N3 Si1 119.76(10)
O3 C4 O4' 117.1(5)
O3 C4 N2 122.82(16)
O4' C4 N2 118.9(5)
O3 C4 O4 125.6(3)
N2 C4 O4 111.2(3)
C10 N4 C24 119.52(13)
C10 N4 Si1 124.44(11)
C24 N4 Si1 115.83(10)
C4 O4 C5 112.9(4)
O4 C5 C6 111.2(3)
O4 C5 H5A 109.4
C6 C5 H5A 109.4
O4 C5 H5B 109.4
C6 C5 H5B 109.4
H5A C5 H5B 108.0
C5 C6 H6A 109.5
C5 C6 H6B 109.5
H6A C6 H6B 109.5
C5 C6 H6C 109.5
H6A C6 H6C 109.5
H6B C6 H6C 109.5
C4 O4' C5' 116.4(8)
O4' C5' C6' 106.8(7)
O4' C5' H5'1 110.4
C6' C5' H5'1 110.4
O4' C5' H5'2 110.4
C6' C5' H5'2 110.4
H5'1 C5' H5'2 108.6
C5' C6' H6'1 109.5
C5' C6' H6'2 109.5
H6'1 C6' H6'2 109.5
C5' C6' H6'3 109.5
H6'1 C6' H6'3 109.5
H6'2 C6' H6'3 109.5
C8 C7 H7S1 109.5
C8 C7 H7S2 109.5
H7S1 C7 H7S2 109.5
C8 C7 H7S3 109.5
H7S1 C7 H7S3 109.5
H7S2 C7 H7S3 109.5
N3 C8 C9 123.90(15)
N3 C8 C7 118.81(14)
C9 C8 C7 117.21(15)
C8 C9 C10 125.98(16)
C8 C9 H9 117.0
C10 C9 H9 117.0
N4 C10 C9 120.70(15)
N4 C10 C11 122.19(15)
C9 C10 C11 117.03(15)
C10 C11 H11A 109.5
C10 C11 H11B 109.5
H11A C11 H11B 109.5
C10 C11 H11C 109.5
H11A C11 H11C 109.5
H11B C11 H11C 109.5
C17 C12 C13 121.54(15)
C17 C12 N3 118.16(14)
C13 C12 N3 120.29(14)
C14 C13 C12 117.86(15)
C14 C13 C18 118.02(15)
C12 C13 C18 124.08(14)
C15 C14 C13 121.13(16)
C15 C14 H14 119.4
C13 C14 H14 119.4
C16 C15 C14 120.01(16)
C16 C15 H15 120.0
C14 C15 H15 120.0
C15 C16 C17 121.21(16)
C15 C16 H16 119.4
C17 C16 H16 119.4
C16 C17 C12 118.23(15)
C16 C17 C21 118.70(15)
C12 C17 C21 123.06(15)
C13 C18 C19 112.00(14)
C13 C18 C20 111.12(14)
C19 C18 C20 108.84(14)
C13 C18 H18 108.3
C19 C18 H18 108.3
C20 C18 H18 108.3
C18 C19 H19A 109.5
C18 C19 H19B 109.5
H19A C19 H19B 109.5
C18 C19 H19C 109.5
H19A C19 H19C 109.5
H19B C19 H19C 109.5
C18 C20 H20A 109.5
C18 C20 H20B 109.5
H20A C20 H20B 109.5
C18 C20 H20C 109.5
H20A C20 H20C 109.5
H20B C20 H20C 109.5
C17 C21 C22 111.07(15)
C17 C21 C23 111.68(15)
C22 C21 C23 110.07(15)
C17 C21 H21 108.0
C22 C21 H21 108.0
C23 C21 H21 108.0
C21 C22 H22A 109.5
C21 C22 H22B 109.5
H22A C22 H22B 109.5
C21 C22 H22C 109.5
H22A C22 H22C 109.5
H22B C22 H22C 109.5
C21 C23 H23A 109.5
C21 C23 H23B 109.5
H23A C23 H23B 109.5
C21 C23 H23C 109.5
H23A C23 H23C 109.5
H23B C23 H23C 109.5
C29 C24 C25 121.10(15)
C29 C24 N4 118.20(14)
C25 C24 N4 120.69(14)
C26 C25 C24 117.97(16)
C26 C25 C30 118.07(15)
C24 C25 C30 123.96(15)
C27 C26 C25 121.95(16)
C27 C26 H26 119.0
C25 C26 H26 119.0
C26 C27 C28 119.13(16)
C26 C27 H27 120.4
C28 C27 H27 120.4
C27 C28 C29 121.76(17)
C27 C28 H28 119.1
C29 C28 H28 119.1
C28 C29 C24 118.09(15)
C28 C29 C33 118.82(15)
C24 C29 C33 123.04(15)
C25 C30 C31 110.15(16)
C25 C30 C32 111.10(15)
C31 C30 C32 110.03(16)
C25 C30 H30 108.5
C31 C30 H30 108.5
C32 C30 H30 108.5
C30 C31 H31A 109.5
C30 C31 H31B 109.5
H31A C31 H31B 109.5
C30 C31 H31C 109.5
H31A C31 H31C 109.5
H31B C31 H31C 109.5
C30 C32 H32A 109.5
C30 C32 H32B 109.5
H32A C32 H32B 109.5
C30 C32 H32C 109.5
H32A C32 H32C 109.5
H32B C32 H32C 109.5
C35 C33 C29 110.62(16)
C35 C33 C34 111.1(2)
C29 C33 C34 111.59(16)
C35 C33 H33 107.8
C29 C33 H33 107.8
C34 C33 H33 107.8
C33 C34 H34A 109.5
C33 C34 H34B 109.5
H34A C34 H34B 109.5
C33 C34 H34C 109.5
H34A C34 H34C 109.5
H34B C34 H34C 109.5
C33 C35 H35A 109.5
C33 C35 H35B 109.5
H35A C35 H35B 109.5
C33 C35 H35C 109.5
H35A C35 H35C 109.5
H35B C35 H35C 109.5

loop_
_geom_bond_atom_site_label_1
_geom_bond_atom_site_label_2
_geom_bond_distance
C1 N1 1.272(2)
C1 O1 1.340(2)
C1 O2 1.342(2)
N1 N2 1.4275(19)
O1 Si1 1.7205(12)
Si1 N3 1.8078(14)
Si1 N2 1.8405(14)
Si1 N4 1.9272(14)
Si1 H1S 1.371(19)
C2 O2 1.452(2)
C2 C3 1.491(3)
C2 H2A 0.9900
C2 H2B 0.9900
N2 C4 1.353(2)
C3 H3A 0.9800
C3 H3B 0.9800
C3 H3C 0.9800
N3 C8 1.364(2)
N3 C12 1.467(2)
O3 C4 1.221(2)
C4 O4' 1.330(10)
C4 O4 1.388(5)
N4 C10 1.315(2)
N4 C24 1.457(2)
O4 C5 1.451(6)
C5 C6 1.509(4)
C5 H5A 0.9900
C5 H5B 0.9900
C6 H6A 0.9800
C6 H6B 0.9800
C6 H6C 0.9800
O4' C5' 1.449(10)
C5' C6' 1.478(10)
C5' H5'1 0.9900
C5' H5'2 0.9900
C6' H6'1 0.9800
C6' H6'2 0.9800
C6' H6'3 0.9800
C7 C8 1.510(2)
C7 H7S1 0.9800
C7 H7S2 0.9800
C7 H7S3 0.9800
C8 C9 1.375(2)
C9 C10 1.408(2)
C9 H9 0.9500
C10 C11 1.505(2)
C11 H11A 0.9800
C11 H11B 0.9800
C11 H11C 0.9800
C12 C17 1.403(2)
C12 C13 1.408(2)
C13 C14 1.399(2)
C13 C18 1.527(2)
C14 C15 1.387(3)
C14 H14 0.9500
C15 C16 1.379(3)
C15 H15 0.9500
C16 C17 1.396(2)
C16 H16 0.9500
C17 C21 1.524(2)
C18 C19 1.535(2)
C18 C20 1.538(2)
C18 H18 1.0000
C19 H19A 0.9800
C19 H19B 0.9800
C19 H19C 0.9800
C20 H20A 0.9800
C20 H20B 0.9800
C20 H20C 0.9800
C21 C22 1.525(3)
C21 C23 1.532(3)
C21 H21 1.0000
C22 H22A 0.9800
C22 H22B 0.9800
C22 H22C 0.9800
C23 H23A 0.9800
C23 H23B 0.9800
C23 H23C 0.9800
C24 C29 1.406(2)
C24 C25 1.409(2)
C25 C26 1.399(2)
C25 C30 1.521(2)
C26 C27 1.378(3)
C26 H26 0.9500
C27 C28 1.384(3)
C27 H27 0.9500
C28 C29 1.399(2)
C28 H28 0.9500
C29 C33 1.522(2)
C30 C31 1.537(3)
C30 C32 1.539(3)
C30 H30 1.0000
C31 H31A 0.9800
C31 H31B 0.9800
C31 H31C 0.9800
C32 H32A 0.9800
C32 H32B 0.9800
C32 H32C 0.9800
C33 C35 1.520(3)
C33 C34 1.528(3)
C33 H33 1.0000
C34 H34A 0.9800
C34 H34B 0.9800
C34 H34C 0.9800
C35 H35A 0.9800
C35 H35B 0.9800
C35 H35C 0.9800

loop_
_geom_torsion_atom_site_label_1
_geom_torsion_atom_site_label_2
_geom_torsion_atom_site_label_3
_geom_torsion_atom_site_label_4
_geom_torsion
O1 C1 N1 N2 -2.7(2)
O2 C1 N1 N2 177.90(15)
N1 C1 O1 Si1 1.5(2)
O2 C1 O1 Si1 -179.10(10)
C1 O1 Si1 N3 99.70(11)
C1 O1 Si1 N2 0.36(11)
C1 O1 Si1 N4 -166.93(11)
C1 N1 N2 C4 165.70(15)
C1 N1 N2 Si1 2.81(16)
O1 Si1 N2 C4 -163.67(14)
N3 Si1 N2 C4 88.28(14)
N4 Si1 N2 C4 -114.4(2)
O1 Si1 N2 N1 -1.84(11)
N3 Si1 N2 N1 -109.90(11)
N4 Si1 N2 N1 47.5(3)
N1 C1 O2 C2 1.6(2)
O1 C1 O2 C2 -177.86(15)
C3 C2 O2 C1 168.01(16)
O1 Si1 N3 C8 63.25(14)
N2 Si1 N3 C8 150.27(13)
N4 Si1 N3 C8 -23.31(14)
O1 Si1 N3 C12 -116.83(12)
N2 Si1 N3 C12 -29.81(13)
N4 Si1 N3 C12 156.61(12)
N1 N2 C4 O3 -178.25(15)
Si1 N2 C4 O3 -17.1(2)
N1 N2 C4 O4' -11.1(5)
Si1 N2 C4 O4' 150.0(5)
N1 N2 C4 O4 7.8(3)
Si1 N2 C4 O4 169.0(2)
O1 Si1 N4 C10 -83.23(14)
N3 Si1 N4 C10 25.34(14)
N2 Si1 N4 C10 -132.4(2)
O1 Si1 N4 C24 91.44(11)
N3 Si1 N4 C24 -159.99(11)
N2 Si1 N4 C24 42.3(3)
O3 C4 O4 C5 5.5(5)
O4' C4 O4 C5 -63(2)
N2 C4 O4 C5 179.2(3)
C4 O4 C5 C6 80.6(5)
O3 C4 O4' C5' -8.6(9)
N2 C4 O4' C5' -176.4(5)
O4 C4 O4' C5' 113(3)
C4 O4' C5' C6' -178.8(7)
C12 N3 C8 C9 -170.10(16)
Si1 N3 C8 C9 9.8(2)
C12 N3 C8 C7 6.6(2)
Si1 N3 C8 C7 -173.52(12)
N3 C8 C9 C10 12.4(3)
C7 C8 C9 C10 -164.30(17)
C24 N4 C10 C9 173.16(15)
Si1 N4 C10 C9 -12.4(2)
C24 N4 C10 C11 -3.5(2)
Si1 N4 C10 C11 171.01(13)
C8 C9 C10 N4 -10.4(3)
C8 C9 C10 C11 166.41(17)
C8 N3 C12 C17 83.83(18)
Si1 N3 C12 C17 -96.09(15)
C8 N3 C12 C13 -94.69(18)
Si1 N3 C12 C13 85.38(17)
C17 C12 C13 C14 1.0(2)
N3 C12 C13 C14 179.50(14)
C17 C12 C13 C18 -176.56(15)
N3 C12 C13 C18 1.9(2)
C12 C13 C14 C15 0.3(3)
C18 C13 C14 C15 178.06(16)
C13 C14 C15 C16 -1.0(3)
C14 C15 C16 C17 0.4(3)
C15 C16 C17 C12 0.9(3)
C15 C16 C17 C21 -179.76(16)
C13 C12 C17 C16 -1.6(2)
N3 C12 C17 C16 179.88(14)
C13 C12 C17 C21 179.05(15)
N3 C12 C17 C21 0.5(2)
C14 C13 C18 C19 48.4(2)
C12 C13 C18 C19 -134.01(17)
C14 C13 C18 C20 -73.56(19)
C12 C13 C18 C20 104.03(18)
C16 C17 C21 C22 -66.0(2)
C12 C17 C21 C22 113.35(18)
C16 C17 C21 C23 57.3(2)
C12 C17 C21 C23 -123.35(18)
C10 N4 C24 C29 -100.41(18)
Si1 N4 C24 C29 84.65(16)
C10 N4 C24 C25 80.0(2)
Si1 N4 C24 C25 -94.93(16)
C29 C24 C25 C26 -0.1(2)
N4 C24 C25 C26 179.44(15)
C29 C24 C25 C30 179.18(16)
N4 C24 C25 C30 -1.3(2)
C24 C25 C26 C27 0.2(3)
C30 C25 C26 C27 -179.17(17)
C25 C26 C27 C28 0.2(3)
C26 C27 C28 C29 -0.6(3)
C27 C28 C29 C24 0.6(3)
C27 C28 C29 C33 178.47(16)
C25 C24 C29 C28 -0.3(2)
N4 C24 C29 C28 -179.85(14)
C25 C24 C29 C33 -178.00(16)
N4 C24 C29 C33 2.4(2)
C26 C25 C30 C31 -64.3(2)
C24 C25 C30 C31 116.44(18)
C26 C25 C30 C32 57.9(2)
C24 C25 C30 C32 -121.38(19)
C28 C29 C33 C35 -79.6(2)
C24 C29 C33 C35 98.1(2)
C28 C29 C33 C34 44.6(2)
C24 C29 C33 C34 -137.64(19)
